data_4350141
loop_
_publ_author_name
'Kachi-Terajima, Chihiro'
'Miyasaka, Hitoshi'
'Sugiura, Ken-Ichi'
'Cl\'erac, Rodolphe'
'Nojiri, Hiroyuki'

_publ_section_title
;
 From an S(T) = 3 single-molecule magnet to diamagnetic ground state
 depending on the molecular packing of Mn(III)salen-type dimers decorated
 by N,N'-dicyano-1,4-naphthoquinonediiminate radicals.
;
_journal_issue 11
_journal_name_full 'Inorganic chemistry'
_journal_page_first 4381
_journal_page_last 4390
_journal_paper_doi 10.1021/ic0519842
_journal_volume 45
_journal_year 2006
_chemical_formula_moiety 'C69 H68 N12 Mn2 O9 '
_chemical_formula_sum 'C69 H68 Mn2 N12 O9'
_chemical_formula_weight 1319.25
_space_group_IT_number 2
_space_group_name_Hall '-P 1'
_space_group_name_H-M_alt 'P -1'
_symmetry_cell_setting triclinic
_symmetry_Int_Tables_number 2
_symmetry_space_group_name_Hall '-P 1'
_symmetry_space_group_name_H-M 'P -1'
_cell_angle_alpha 71.95(3)
_cell_angle_beta 68.98(3)
_cell_angle_gamma 83.82(4)
_cell_formula_units_Z 1
_cell_length_a 8.107(6)
_cell_length_b 14.232(10)
_cell_length_c 14.612(9)
_cell_measurement_reflns_used 1723
_cell_measurement_temperature 93.1
_cell_measurement_theta_max 31.0
_cell_measurement_theta_min 3.2
_cell_volume 1496.3(18)
_computing_cell_refinement CrystalClear
_computing_data_collection CrystalClear
_computing_data_reduction CrystalStructure
_computing_publication_material 'CrystalStructure 3.6.0'
_computing_structure_refinement CRYSTALS
_computing_structure_solution 'DIRDIF99 (PATTY)'
_diffrn_detector_area_resol_mean 7.31
_diffrn_measured_fraction_theta_full 0.9812
_diffrn_measured_fraction_theta_max 0.8262
_diffrn_measurement_device_type 'Rigaku Saturn'
_diffrn_measurement_method \w
_diffrn_radiation_type 'Mo K\a'
_diffrn_radiation_wavelength 0.7107
_diffrn_reflns_av_R_equivalents 0.084
_diffrn_reflns_limit_h_max 11
_diffrn_reflns_limit_h_min -11
_diffrn_reflns_limit_k_max 20
_diffrn_reflns_limit_k_min -20
_diffrn_reflns_limit_l_max 21
_diffrn_reflns_limit_l_min -20
_diffrn_reflns_number 14200
_diffrn_reflns_theta_full 25.00
_diffrn_reflns_theta_max 30.94
_exptl_absorpt_coefficient_mu 0.495
_exptl_absorpt_correction_T_max 0.952
_exptl_absorpt_correction_T_min 0.839
_exptl_absorpt_correction_type multi-scan
_exptl_absorpt_process_details 'Jacobson, R. (1998) Private communication'
_exptl_crystal_colour brown
_exptl_crystal_density_diffrn 1.464
_exptl_crystal_density_method 'not measured'
_exptl_crystal_description prism
_exptl_crystal_F_000 688.00
_exptl_crystal_size_max 0.15
_exptl_crystal_size_mid 0.10
_exptl_crystal_size_min 0.10
_refine_diff_density_max 1.18
_refine_diff_density_min -1.11
_refine_ls_extinction_method none
_refine_ls_goodness_of_fit_ref 1.000
_refine_ls_hydrogen_treatment refall
_refine_ls_number_parameters 453
_refine_ls_number_reflns 5171
_refine_ls_R_factor_gt 0.0650
_refine_ls_shift/su_max 0.0000
_refine_ls_structure_factor_coef Fsqd
_refine_ls_weighting_details 'w = 1/[0.4900\s(Fo^2^)]/(4Fo^2^)'
_refine_ls_weighting_scheme calc
_refine_ls_wR_factor_ref 0.1990
_reflns_number_gt 1977
_reflns_number_total 7850
_reflns_threshold_expression F^2^>2.0\s(F^2^)
_cod_data_source_file ic0519842si20051117_105227.cif
_cod_data_source_block '__Mn-DCNNQI_1'
_cod_original_cell_volume 1496.3(17)
_cod_original_formula_sum 'C69 H68 N12 Mn2 O9 '
_cod_database_code 4350141

loop_
_symmetry_equiv_pos_site_id
_symmetry_equiv_pos_as_xyz
1 +X,+Y,+Z
2 -X,-Y,-Z

loop_
_atom_site_label
_atom_site_type_symbol
_atom_site_fract_x
_atom_site_fract_y
_atom_site_fract_z
_atom_site_U_iso_or_equiv
_atom_site_adp_type
_atom_site_occupancy
_atom_site_symmetry_multiplicity
_atom_site_calc_flag
_atom_site_refinement_flags
Mn(1) Mn 0.1029(1) 0.11465(8) 0.45826(8) 0.0185(3) Uani 1.00 1 d .
O(1) O -0.0033(6) 0.0271(3) 0.5915(3) 0.0197(13) Uani 1.00 1 d .
O(2) O -0.4759(6) 0.1267(3) 0.9280(3) 0.0236(13) Uani 1.00 1 d .
O(3) O 0.3097(6) 0.0391(3) 0.4353(3) 0.0178(12) Uani 1.00 1 d .
O(4) O 0.8736(6) 0.0430(3) 0.0854(3) 0.0246(13) Uani 1.00 1 d .
O(5) O -0.160(3) 0.490(1) 0.515(1) 0.106(7) Uani 0.50 1 d P
N(1) N -0.1159(6) 0.1955(3) 0.4709(4) 0.012(1) Uani 1.00 1 d .
N(2) N 0.1661(7) 0.1961(4) 0.3143(4) 0.017(2) Uani 1.00 1 d .
N(3) N 0.2071(7) 0.2151(4) 0.5123(4) 0.019(2) Uani 1.00 1 d .
N(4) N 0.3134(7) 0.3110(4) 0.5946(4) 0.022(2) Uani 1.00 1 d .
N(5) N -0.1165(9) 0.4065(5) 0.9473(5) 0.035(2) Uani 1.00 1 d .
N(6) N -0.4388(9) 0.3632(5) 1.0310(5) 0.042(2) Uani 1.00 1 d .
C(1) C -0.1169(8) 0.0572(4) 0.6693(5) 0.013(2) Uani 1.00 1 d .
C(2) C -0.1276(8) 0.0038(5) 0.7687(5) 0.015(2) Uani 1.00 1 d .
C(3) C -0.2458(8) 0.0293(5) 0.8510(5) 0.020(2) Uani 1.00 1 d .
C(4) C -0.3624(9) 0.1095(5) 0.8396(5) 0.020(2) Uani 1.00 1 d .
C(5) C -0.6021(10) 0.2033(5) 0.9170(6) 0.029(2) Uani 1.00 1 d .
C(6) C -0.3488(9) 0.1628(5) 0.7394(5) 0.021(2) Uani 1.00 1 d .
C(7) C -0.2265(8) 0.1382(5) 0.6549(5) 0.017(2) Uani 1.00 1 d .
C(8) C -0.2329(8) 0.1974(4) 0.5551(5) 0.014(2) Uani 1.00 1 d .
C(9) C -0.1419(9) 0.2520(4) 0.3704(5) 0.017(2) Uani 1.00 1 d .
C(10) C -0.2589(9) 0.3413(5) 0.3784(5) 0.024(2) Uani 1.00 1 d .
C(11) C -0.2322(9) 0.1791(5) 0.3441(6) 0.026(2) Uani 1.00 1 d .
C(12) C 0.0477(9) 0.2824(5) 0.2896(5) 0.019(2) Uani 1.00 1 d .
C(13) C 0.1220(9) 0.3706(5) 0.3032(5) 0.023(2) Uani 1.00 1 d .
C(14) C 0.0480(8) 0.3065(5) 0.1799(5) 0.019(2) Uani 1.00 1 d .
C(15) C 0.3135(8) 0.1877(5) 0.2447(5) 0.017(2) Uani 1.00 1 d .
C(16) C 0.4490(8) 0.1142(5) 0.2537(5) 0.017(2) Uani 1.00 1 d .
C(17) C 0.5934(8) 0.1157(5) 0.1656(5) 0.020(2) Uani 1.00 1 d .
C(18) C 0.7275(8) 0.0476(5) 0.1673(5) 0.022(2) Uani 1.00 1 d .
C(19) C 0.9101(9) 0.1292(5) 0.0008(5) 0.028(2) Uani 1.00 1 d .
C(20) C 0.7095(8) -0.0266(5) 0.2602(5) 0.021(2) Uani 1.00 1 d .
C(21) C 0.5711(8) -0.0269(5) 0.3492(5) 0.017(2) Uani 1.00 1 d .
C(22) C 0.4379(9) 0.0429(5) 0.3489(5) 0.016(2) Uani 1.00 1 d .
C(23) C 0.2509(8) 0.2596(5) 0.5544(5) 0.016(2) Uani 1.00 1 d .
C(24) C 0.2029(9) 0.3342(5) 0.6805(5) 0.022(2) Uani 1.00 1 d .
C(25) C 0.0210(9) 0.3076(5) 0.7266(5) 0.025(2) Uani 1.00 1 d .
C(26) C -0.0815(9) 0.3323(5) 0.8122(5) 0.022(2) Uani 1.00 1 d .
C(27) C -0.0184(10) 0.3820(5) 0.8626(5) 0.027(2) Uani 1.00 1 d .
C(28) C 0.1651(10) 0.4081(5) 0.8195(5) 0.022(2) Uani 1.00 1 d .
C(29) C 0.2392(11) 0.4551(5) 0.8664(6) 0.029(2) Uani 1.00 1 d .
C(30) C 0.4129(11) 0.4821(6) 0.8241(6) 0.035(3) Uani 1.00 1 d .
C(31) C 0.5197(10) 0.4645(5) 0.7311(6) 0.031(2) Uani 1.00 1 d .
C(32) C 0.4507(10) 0.4169(5) 0.6830(6) 0.027(2) Uani 1.00 1 d .
C(33) C 0.2746(10) 0.3876(5) 0.7266(5) 0.022(2) Uani 1.00 1 d .
C(34) C -0.2910(12) 0.3821(6) 0.9909(6) 0.035(2) Uani 1.00 1 d .
C(35) C 0.0000 0.5000 0.5000 0.158(13) Uani 1.00 2 d S
H(1) H -0.0517 -0.0510 0.7795 0.018 Uiso 1.00 1 c R
H(2) H -0.2496 -0.0082 0.9180 0.024 Uiso 1.00 1 c R
H(3) H -0.5536 0.2649 0.9100 0.035 Uiso 1.00 1 c R
H(4) H -0.7063 0.1883 0.9758 0.035 Uiso 1.00 1 c R
H(5) H -0.6308 0.2087 0.8573 0.035 Uiso 1.00 1 c R
H(6) H -0.4251 0.2174 0.7284 0.025 Uiso 1.00 1 c R
H(7) H -0.3310 0.2400 0.5534 0.016 Uiso 1.00 1 c R
H(8) H -0.3799 0.3228 0.3977 0.028 Uiso 1.00 1 c R
H(9) H -0.2253 0.3908 0.3140 0.028 Uiso 1.00 1 c R
H(10) H -0.2463 0.3668 0.4292 0.026 Uiso 1.00 1 c R
H(11) H -0.1438 0.1433 0.3040 0.031 Uiso 1.00 1 c R
H(12) H -0.3043 0.2146 0.3060 0.031 Uiso 1.00 1 c R
H(13) H -0.3042 0.1335 0.4062 0.034 Uiso 1.00 1 c R
H(14) H 0.0977 0.4303 0.2583 0.027 Uiso 1.00 1 c R
H(15) H 0.0675 0.3725 0.3727 0.027 Uiso 1.00 1 c R
H(16) H 0.2462 0.3634 0.2875 0.027 Uiso 1.00 1 c R
H(17) H 0.1400 0.3536 0.1348 0.023 Uiso 1.00 1 c R
H(18) H 0.0692 0.2472 0.1594 0.023 Uiso 1.00 1 c R
H(19) H -0.0630 0.3335 0.1771 0.023 Uiso 1.00 1 c R
H(20) H 0.3361 0.2355 0.1796 0.020 Uiso 1.00 1 c R
H(21) H 0.5996 0.1646 0.1031 0.024 Uiso 1.00 1 c R
H(22) H 0.8678 0.1861 0.0244 0.033 Uiso 1.00 1 c R
H(23) H 0.8526 0.1249 -0.0442 0.033 Uiso 1.00 1 c R
H(24) H 1.0340 0.1352 -0.0346 0.033 Uiso 1.00 1 c R
H(25) H 0.7949 -0.0778 0.2616 0.025 Uiso 1.00 1 c R
H(26) H 0.5669 -0.0756 0.4115 0.021 Uiso 1.00 1 c R
H(27) H -0.0290 0.2722 0.6974 0.031 Uiso 1.00 1 c R
H(28) H -0.2033 0.3151 0.8396 0.027 Uiso 1.00 1 c R
H(29) H 0.1678 0.4683 0.9286 0.035 Uiso 1.00 1 c R
H(30) H 0.4621 0.5130 0.8576 0.042 Uiso 1.00 1 c R
H(31) H 0.6398 0.4853 0.7011 0.037 Uiso 1.00 1 c R
H(32) H 0.5235 0.4044 0.6206 0.033 Uiso 1.00 1 c R

loop_
_atom_site_aniso_label
_atom_site_aniso_U_11
_atom_site_aniso_U_22
_atom_site_aniso_U_33
_atom_site_aniso_U_12
_atom_site_aniso_U_13
_atom_site_aniso_U_23
Mn(1) 0.0182(6) 0.0183(6) 0.0173(6) 0.0020(4) -0.0059(4) -0.0036(4)
O(1) 0.022(3) 0.017(3) 0.018(3) -0.001(2) -0.006(2) -0.003(2)
O(2) 0.015(2) 0.030(3) 0.015(2) 0.008(2) 0.007(2) -0.009(2)
O(3) 0.023(3) 0.015(2) 0.015(2) 0.001(2) -0.007(2) -0.003(2)
O(4) 0.018(3) 0.028(3) 0.019(3) 0.008(2) 0.001(2) -0.008(2)
O(5) 0.11(2) 0.11(2) 0.11(1) -0.000(13) -0.049(12) -0.028(12)
N(1) 0.010(3) 0.004(3) 0.020(3) -0.004(2) -0.004(2) -0.001(2)
N(2) 0.016(3) 0.017(3) 0.015(3) 0.001(2) -0.002(3) -0.006(2)
N(3) 0.009(3) 0.028(3) 0.020(3) 0.002(3) 0.000(2) -0.012(3)
N(4) 0.018(3) 0.026(3) 0.022(3) -0.007(3) -0.003(3) -0.010(3)
N(5) 0.045(4) 0.030(4) 0.024(4) 0.005(3) -0.006(3) -0.010(3)
N(6) 0.044(5) 0.040(4) 0.022(4) 0.006(4) 0.012(3) -0.011(3)
C(1) 0.017(3) 0.010(3) 0.016(3) -0.001(3) -0.008(3) -0.008(3)
C(2) 0.010(3) 0.015(3) 0.018(4) -0.002(3) -0.001(3) -0.006(3)
C(3) 0.021(4) 0.023(4) 0.013(3) 0.002(3) -0.001(3) -0.008(3)
C(4) 0.024(4) 0.021(4) 0.014(3) -0.004(3) -0.005(3) -0.005(3)
C(5) 0.033(4) 0.022(4) 0.032(4) 0.005(4) -0.014(4) -0.006(3)
C(6) 0.019(4) 0.023(4) 0.019(4) 0.003(3) -0.006(3) -0.006(3)
C(7) 0.018(4) 0.020(4) 0.017(4) -0.012(3) -0.006(3) -0.005(3)
C(8) 0.006(3) 0.013(3) 0.022(4) 0.002(3) 0.003(3) -0.014(3)
C(9) 0.026(4) 0.006(3) 0.017(3) 0.002(3) -0.011(3) 0.004(3)
C(10) 0.025(4) 0.018(4) 0.022(4) 0.004(3) -0.006(3) -0.001(3)
C(11) 0.027(4) 0.020(4) 0.039(5) -0.001(3) -0.023(4) -0.004(3)
C(12) 0.024(4) 0.012(3) 0.025(4) 0.008(3) -0.015(3) -0.004(3)
C(13) 0.025(4) 0.014(4) 0.031(4) -0.001(3) -0.010(3) -0.008(3)
C(14) 0.011(3) 0.023(4) 0.017(4) 0.007(3) -0.004(3) -0.002(3)
C(15) 0.018(4) 0.018(4) 0.021(4) 0.000(3) -0.012(3) -0.011(3)
C(16) 0.015(4) 0.021(4) 0.019(4) -0.002(3) -0.009(3) -0.004(3)
C(17) 0.013(3) 0.031(4) 0.015(4) -0.000(3) -0.002(3) -0.009(3)
C(18) 0.015(4) 0.023(4) 0.033(4) 0.002(3) -0.014(3) -0.007(3)
C(19) 0.028(4) 0.032(4) 0.023(4) -0.002(3) -0.009(3) -0.007(3)
C(20) 0.014(4) 0.021(4) 0.030(4) -0.000(3) -0.010(3) -0.008(3)
C(21) 0.019(4) 0.012(3) 0.016(4) -0.003(3) -0.003(3) -0.000(3)
C(22) 0.022(4) 0.015(4) 0.015(4) -0.006(3) -0.010(3) -0.002(3)
C(23) 0.007(3) 0.020(4) 0.016(4) -0.001(3) 0.002(3) -0.005(3)
C(24) 0.031(4) 0.019(4) 0.023(4) 0.008(3) -0.017(3) -0.011(3)
C(25) 0.014(4) 0.031(4) 0.029(4) -0.004(3) 0.000(3) -0.015(3)
C(26) 0.017(4) 0.021(4) 0.028(4) -0.005(3) -0.004(3) -0.009(3)
C(27) 0.043(5) 0.016(4) 0.026(4) 0.001(3) -0.016(4) -0.006(3)
C(28) 0.036(4) 0.007(3) 0.031(4) -0.000(3) -0.022(3) -0.003(3)
C(29) 0.053(5) 0.015(4) 0.030(4) 0.002(4) -0.028(4) -0.005(3)
C(30) 0.059(6) 0.025(4) 0.039(5) 0.014(4) -0.038(4) -0.013(4)
C(31) 0.040(5) 0.014(4) 0.055(5) -0.007(3) -0.032(4) -0.010(4)
C(32) 0.033(4) 0.015(4) 0.044(5) 0.003(3) -0.022(4) -0.014(3)
C(33) 0.034(4) 0.010(3) 0.030(4) 0.010(3) -0.019(3) -0.009(3)
C(34) 0.052(6) 0.021(4) 0.019(4) 0.007(4) 0.002(4) -0.010(3)
C(35) 0.08(2) 0.19(3) 0.28(3) 0.06(2) -0.12(2) -0.10(2)

loop_
_atom_type_symbol
_atom_type_description
_atom_type_scat_dispersion_real
_atom_type_scat_dispersion_imag
_atom_type_scat_source
C C 0.003 0.002
;
International Tables for Crystallography
(1992, Vol. C, Tables 4.2.6.8 and 6.1.1.4)
;
H H 0.000 0.000
;
International Tables for Crystallography
(1992, Vol. C, Table 6.1.1.4)
;
N N 0.006 0.003
;
International Tables for Crystallography
(1992, Vol. C, Tables 4.2.6.8 and 6.1.1.4)
;
O O 0.011 0.006
;
International Tables for Crystallography
(1992, Vol. C, Tables 4.2.6.8 and 6.1.1.4)
;
Mn Mn 0.337 0.728
;
International Tables for Crystallography
(1992, Vol. C, Tables 4.2.6.8 and 6.1.1.4)
;

loop_
_geom_angle_atom_site_label_1
_geom_angle_atom_site_label_2
_geom_angle_atom_site_label_3
_geom_angle
O(3) Mn(1) O(1) 92.1(2)
N(1) Mn(1) O(1) 91.4(2)
N(2) Mn(1) O(1) 166.6(3)
N(3) Mn(1) O(1) 94.3(2)
Mn(1) O(1) C(1) 122.9(4)
N(1) Mn(1) O(3) 175.2(2)
N(2) Mn(1) O(3) 94.3(2)
N(3) Mn(1) O(3) 93.7(2)
Mn(1) O(3) C(22) 128.7(4)
N(2) Mn(1) N(1) 81.7(2)
N(3) Mn(1) N(1) 89.5(2)
Mn(1) N(1) C(8) 124.2(4)
Mn(1) N(1) C(9) 115.3(4)
N(3) Mn(1) N(2) 97.0(2)
Mn(1) N(2) C(12) 117.4(4)
Mn(1) N(2) C(15) 123.1(5)
Mn(1) N(3) C(23) 170.5(4)
O(1) C(1) C(7) 122.7(6)
O(1) C(1) C(2) 118.5(5)
O(2) C(4) C(3) 116.4(6)
C(5) O(2) C(4) 116.5(5)
O(2) C(4) C(6) 127.2(6)
O(3) C(22) C(16) 124.0(6)
O(3) C(22) C(21) 118.3(5)
O(4) C(18) C(20) 116.6(6)
O(4) C(18) C(17) 125.6(6)
C(19) O(4) C(18) 115.3(5)
N(1) C(8) C(7) 124.0(6)
C(9) N(1) C(8) 120.4(5)
N(1) C(9) C(11) 105.8(5)
N(1) C(9) C(12) 106.3(6)
N(1) C(9) C(10) 112.6(5)
N(2) C(12) C(9) 105.9(4)
C(15) N(2) C(12) 118.8(5)
N(2) C(12) C(13) 105.7(6)
N(2) C(12) C(14) 112.0(5)
N(2) C(15) C(16) 127.7(6)
N(3) C(23) N(4) 174.9(6)
C(24) N(4) C(23) 118.7(6)
N(4) C(24) C(25) 123.2(8)
N(4) C(24) C(33) 118.3(6)
N(5) C(27) C(26) 125.0(7)
N(5) C(27) C(28) 117.8(8)
C(34) N(5) C(27) 119.4(8)
N(5) C(34) N(6) 176(1)
C(7) C(1) C(2) 118.8(6)
C(1) C(2) C(3) 120.8(6)
C(1) C(7) C(8) 124.0(6)
C(1) C(7) C(6) 120.0(6)
C(2) C(3) C(4) 122.0(6)
C(3) C(4) C(6) 116.5(6)
C(4) C(6) C(7) 121.8(6)
C(6) C(7) C(8) 115.8(6)
C(11) C(9) C(10) 108.9(6)
C(12) C(9) C(10) 111.3(5)
C(12) C(9) C(11) 111.8(6)
C(9) C(12) C(13) 111.6(6)
C(9) C(12) C(14) 111.4(6)
C(14) C(12) C(13) 110.1(5)
C(15) C(16) C(22) 121.9(5)
C(15) C(16) C(17) 117.6(6)
C(22) C(16) C(17) 120.5(6)
C(16) C(17) C(18) 121.3(6)
C(16) C(22) C(21) 117.7(5)
C(17) C(18) C(20) 117.7(5)
C(18) C(20) C(21) 121.7(6)
C(20) C(21) C(22) 120.8(6)
C(33) C(24) C(25) 118.5(6)
C(24) C(25) C(26) 120.4(8)
C(24) C(33) C(32) 120.4(7)
C(24) C(33) C(28) 119.6(6)
C(25) C(26) C(27) 123.9(7)
C(26) C(27) C(28) 117.2(6)
C(27) C(28) C(33) 120.3(8)
C(27) C(28) C(29) 120.8(7)
C(33) C(28) C(29) 118.9(7)
C(28) C(29) C(30) 120.8(7)
C(28) C(33) C(32) 119.9(8)
C(29) C(30) C(31) 120.3(9)
C(30) C(31) C(32) 120.4(7)
C(31) C(32) C(33) 119.6(7)

loop_
_geom_bond_atom_site_label_1
_geom_bond_atom_site_label_2
_geom_bond_distance
Mn(1) O(1) 1.900(4)
Mn(1) O(3) 1.873(4)
Mn(1) N(1) 1.991(5)
Mn(1) N(2) 1.968(5)
Mn(1) N(3) 2.196(7)
O(1) Mn(1) 1.900(4)
O(1) C(1) 1.338(7)
O(2) C(4) 1.368(8)
O(2) C(5) 1.425(8)
O(3) C(22) 1.306(7)
O(4) C(18) 1.362(7)
O(4) C(19) 1.412(7)
O(5) C(35) 1.25(2)
N(1) C(8) 1.262(7)
N(1) C(9) 1.517(9)
N(2) C(12) 1.510(8)
N(2) C(15) 1.284(7)
N(3) C(23) 1.16(1)
N(4) C(23) 1.30(1)
N(4) C(24) 1.369(9)
N(5) C(27) 1.34(1)
N(5) C(34) 1.36(1)
N(6) C(34) 1.15(1)
C(1) O(1) 1.338(7)
C(1) C(2) 1.390(9)
C(1) C(7) 1.388(9)
C(2) C(1) 1.390(9)
C(2) C(3) 1.366(9)
C(3) C(2) 1.366(9)
C(3) C(4) 1.409(9)
C(4) C(6) 1.395(9)
C(6) C(7) 1.395(9)
C(7) C(8) 1.457(9)
C(9) C(10) 1.511(9)
C(9) C(11) 1.54(1)
C(9) C(12) 1.570(8)
C(12) C(13) 1.54(1)
C(12) C(14) 1.53(1)
C(15) C(16) 1.445(9)
C(16) C(17) 1.391(8)
C(16) C(22) 1.424(9)
C(17) C(18) 1.378(9)
C(18) C(20) 1.408(9)
C(20) C(21) 1.379(8)
C(21) C(22) 1.387(9)
C(24) C(25) 1.422(9)
C(24) C(33) 1.44(1)
C(25) C(26) 1.36(1)
C(26) C(27) 1.40(1)
C(27) C(28) 1.43(1)
C(28) C(29) 1.39(1)
C(28) C(33) 1.43(1)
C(29) C(30) 1.36(1)
C(30) C(31) 1.41(1)
C(31) C(32) 1.39(1)
C(32) C(33) 1.39(1)

loop_
_geom_contact_atom_site_label_1
_geom_contact_atom_site_label_2
_geom_contact_distance
_geom_contact_site_symmetry_2
Mn(1) C(1) 2.857(6) .
Mn(1) C(7) 3.225(6) .
Mn(1) C(8) 2.895(6) .
Mn(1) C(9) 2.974(7) .
Mn(1) C(11) 3.574(9) .
Mn(1) C(12) 2.981(6) .
Mn(1) C(15) 2.877(6) .
Mn(1) C(16) 3.286(6) .
Mn(1) C(22) 2.876(6) .
Mn(1) C(23) 3.347(9) .
O(1) O(3) 2.715(5) .
O(1) N(1) 2.784(6) .
O(1) N(3) 3.009(7) .
O(1) C(2) 2.345(8) .
O(1) C(3) 3.600(8) .
O(1) C(7) 2.392(8) .
O(1) C(8) 2.926(7) .
O(2) C(3) 2.360(8) .
O(2) C(6) 2.474(8) .
O(3) O(1) 2.715(5) .
O(3) N(2) 2.817(7) .
O(3) N(3) 2.977(8) .
O(3) C(15) 2.920(8) .
O(3) C(16) 2.410(7) .
O(3) C(20) 3.579(7) .
O(3) C(21) 2.312(7) .
O(4) O(4) 3.100(6) 75502
O(4) C(17) 2.437(7) .
O(4) C(19) 3.174(9) 75502
O(4) C(20) 2.357(7) .
O(5) C(31) 3.23(2) 45501
O(5) C(32) 3.26(2) 45501
N(1) O(1) 2.784(6) .
N(1) N(2) 2.589(6) .
N(1) N(3) 2.950(9) .
N(1) C(1) 2.955(8) .
N(1) C(6) 3.594(8) .
N(1) C(7) 2.402(8) .
N(1) C(10) 2.519(8) .
N(1) C(11) 2.44(1) .
N(1) C(12) 2.471(7) .
N(1) C(13) 3.129(7) .
N(2) N(3) 3.123(9) .
N(2) C(9) 2.459(8) .
N(2) C(11) 3.13(1) .
N(2) C(13) 2.433(9) .
N(2) C(14) 2.521(9) .
N(2) C(16) 2.451(8) .
N(2) C(22) 2.990(8) .
N(3) O(1) 3.009(7) .
N(3) N(4) 2.46(1) .
N(3) C(1) 3.311(7) .
N(3) C(7) 3.472(8) .
N(3) C(8) 3.416(8) .
N(3) C(13) 3.421(9) .
N(3) C(24) 3.38(1) .
N(3) C(25) 3.54(1) .
N(4) C(25) 2.455(8) .
N(4) C(32) 2.79(1) .
N(4) C(33) 2.41(1) .
N(5) N(6) 2.51(1) .
N(5) C(26) 2.43(1) .
N(5) C(28) 2.372(9) .
N(5) C(29) 2.77(1) .
N(6) C(26) 3.572(9) .
N(6) C(27) 3.393(9) .
N(6) C(30) 3.53(1) 45501
C(1) C(3) 2.397(9) .
C(1) C(4) 2.825(9) .
C(1) C(6) 2.410(9) .
C(1) C(8) 2.512(9) .
C(2) O(1) 2.345(8) .
C(2) C(4) 2.427(9) .
C(2) C(6) 2.756(9) .
C(2) C(7) 2.391(9) .
C(3) O(1) 3.600(8) .
C(3) C(6) 2.384(9) .
C(3) C(7) 2.759(9) .
C(4) C(2) 2.427(9) .
C(4) C(5) 2.37(1) .
C(4) C(7) 2.438(9) .
C(5) C(6) 2.85(1) .
C(5) C(28) 3.50(1) 45501
C(5) C(33) 3.54(1) 45501
C(6) C(2) 2.756(9) .
C(6) C(8) 2.416(9) .
C(7) O(1) 2.392(8) .
C(7) C(2) 2.391(9) .
C(8) O(1) 2.926(7) .
C(8) C(9) 2.414(9) .
C(8) C(10) 2.816(9) .
C(8) C(11) 3.17(1) .
C(9) C(13) 2.58(1) .
C(9) C(14) 2.562(8) .
C(10) C(11) 2.48(1) .
C(10) C(12) 2.545(9) .
C(10) C(13) 2.91(1) .
C(10) C(14) 3.209(9) .
C(11) C(12) 2.58(1) .
C(11) C(14) 2.913(8) .
C(11) C(21) 3.45(1) 45501
C(11) C(22) 3.44(1) 45501
C(12) C(15) 2.408(9) .
C(13) C(14) 2.52(1) .
C(13) C(15) 3.08(1) .
C(14) C(15) 2.84(1) .
C(15) N(6) 3.431(8) 65401
C(15) C(17) 2.426(9) .
C(15) C(22) 2.507(9) .
C(16) C(18) 2.413(9) .
C(16) C(20) 2.757(9) .
C(16) C(21) 2.406(9) .
C(17) N(6) 3.496(9) 65401
C(17) C(19) 2.795(8) .
C(17) C(20) 2.384(9) .
C(17) C(21) 2.775(9) .
C(17) C(22) 2.444(8) .
C(18) C(19) 2.344(8) .
C(18) C(21) 2.433(8) .
C(18) C(22) 2.830(8) .
C(19) O(4) 3.174(9) 75502
C(19) C(3) 3.56(1) 65401
C(19) C(26) 3.306(9) 65401
C(19) C(27) 3.531(9) 65401
C(20) C(22) 2.405(9) .
C(21) C(11) 3.45(1) 65501
C(22) C(11) 3.44(1) 65501
C(23) C(24) 2.30(1) .
C(23) C(25) 2.77(1) .
C(23) C(33) 3.60(1) .
C(24) C(26) 2.412(9) .
C(24) C(27) 2.86(1) .
C(24) C(28) 2.48(1) .
C(24) C(32) 2.45(1) .
C(25) C(27) 2.44(1) .
C(25) C(28) 2.82(1) .
C(25) C(33) 2.46(1) .
C(26) C(28) 2.42(1) .
C(26) C(33) 2.79(1) .
C(26) C(34) 2.81(1) .
C(27) C(29) 2.46(1) .
C(27) C(33) 2.481(9) .
C(27) C(34) 2.33(1) .
C(28) C(5) 3.50(1) 65501
C(28) C(30) 2.40(1) .
C(28) C(31) 2.79(1) .
C(28) C(32) 2.439(9) .
C(29) C(31) 2.40(1) .
C(29) C(32) 2.80(1) .
C(29) C(33) 2.43(1) .
C(30) N(6) 3.53(1) 65501
C(30) C(32) 2.42(1) .
C(30) C(33) 2.79(1) .
C(31) O(5) 3.23(2) 65501
C(31) C(33) 2.40(1) .
C(32) O(5) 3.26(2) 65501
C(33) C(5) 3.54(1) 65501
Mn(1) O(1) 2.633(6) 55602
O(1) Mn(1) 2.633(6) 55602
Mn(1) Mn(1) 3.488(2) 55602

loop_
_geom_torsion_atom_site_label_1
_geom_torsion_atom_site_label_2
_geom_torsion_atom_site_label_3
_geom_torsion_atom_site_label_4
_geom_torsion
O(2) Mn(1) O(1) C(1) 147.9(5)
N(1) Mn(1) O(1) C(1) 54.1(6)
N(3) Mn(1) O(1) C(1) -35.5(6)
N(9) Mn(1) O(1) C(1) -93.7(9)
O(1) Mn(1) O(2) C(2) 165.4(6)
N(1) Mn(1) O(2) C(2) -100.2(6)
N(9) Mn(1) O(2) C(2) -2.9(6)
O(1) Mn(1) N(3) C(19) -153.9(4)
O(1) Mn(1) N(3) C(39) 22.3(6)
N(1) Mn(1) N(3) C(19) 111.8(4)
N(1) Mn(1) N(3) C(39) -72.0(6)
N(9) Mn(1) N(3) C(19) 14.7(4)
N(9) Mn(1) N(3) C(39) -169.2(6)
O(1) Mn(1) N(9) C(40) 68(1)
O(1) Mn(1) N(9) C(42) -121.1(8)
O(2) Mn(1) N(9) C(40) -173.0(5)
O(2) Mn(1) N(9) C(42) -3.0(7)
N(1) Mn(1) N(9) C(40) -78.7(5)
N(1) Mn(1) N(9) C(42) 91.3(6)
N(3) Mn(1) N(9) C(40) 9.7(5)
N(3) Mn(1) N(9) C(42) 179.7(6)
Mn(1) O(1) C(1) C(16) 29(1)
Mn(1) O(1) C(1) C(29) -151.8(6)
Mn(1) O(2) C(2) C(3) -174.2(6)
Mn(1) O(2) C(2) C(18) 5(1)
C(43) O(3) C(26) C(33) 4(1)
C(43) O(3) C(26) C(45) -175.7(6)
C(32) O(5) C(30) C(22) -166.0(7)
C(32) O(5) C(30) C(41) 17(1)
C(5) N(2) C(34) C(4) 177.6(6)
C(5) N(2) C(34) C(23) -2.0(9)
Mn(1) N(3) C(19) C(20) -155.8(5)
Mn(1) N(3) C(19) C(31) 85.4(5)
Mn(1) N(3) C(19) C(40) -33.7(7)
C(39) N(3) C(19) C(20) 27.8(9)
C(39) N(3) C(19) C(31) -91.0(7)
C(39) N(3) C(19) C(40) 150.0(6)
Mn(1) N(3) C(39) C(16) -2(1)
C(19) N(3) C(39) C(16) 174.0(6)
C(6) N(5) C(37) C(25) -179.4(6)
C(6) N(5) C(37) C(27) 0(1)
Mn(1) N(9) C(40) C(14) -151.3(5)
Mn(1) N(9) C(40) C(19) -29.7(8)
Mn(1) N(9) C(40) C(21) 88.9(6)
C(42) N(9) C(40) C(14) 38.2(9)
C(42) N(9) C(40) C(19) 159.8(7)
C(42) N(9) C(40) C(21) -81.6(8)
Mn(1) N(9) C(42) C(18) 6(1)
C(40) N(9) C(42) C(18) 176.7(8)
O(1) C(1) C(16) C(33) 176.6(7)
O(1) C(1) C(16) C(39) 1(1)
C(29) C(1) C(16) C(33) -2(1)
C(29) C(1) C(16) C(39) -177.4(7)
O(1) C(1) C(29) C(45) -177.6(7)
C(16) C(1) C(29) C(45) 1(1)
O(2) C(2) C(3) C(22) 179.8(6)
C(18) C(2) C(3) C(22) 0.3(9)
O(2) C(2) C(18) C(41) 177.6(8)
O(2) C(2) C(18) C(42) -1(1)
C(3) C(2) C(18) C(41) -2(1)
C(3) C(2) C(18) C(42) 177.7(8)
C(2) C(3) C(22) C(30) 4(1)
C(34) C(4) C(25) C(24) 176.4(6)
C(34) C(4) C(25) C(37) -4.6(9)
C(44) C(4) C(25) C(24) -1.8(9)
C(44) C(4) C(25) C(37) 177.3(6)
C(25) C(4) C(34) N(2) -176.5(6)
C(25) C(4) C(34) C(23) 3.2(9)
C(44) C(4) C(34) N(2) 1.6(9)
C(44) C(4) C(34) C(23) -178.7(6)
C(25) C(4) C(44) C(36) 1(1)
C(34) C(4) C(44) C(36) -177.1(6)
C(1) C(16) C(33) C(26) 1(1)
C(39) C(16) C(33) C(26) 177.2(7)
C(1) C(16) C(39) N(3) -15(1)
C(33) C(16) C(39) N(3) 168.7(7)
C(2) C(18) C(41) C(30) 1(1)
C(42) C(18) C(41) C(30) -179.3(8)
C(2) C(18) C(42) N(9) -4(1)
C(41) C(18) C(42) N(9) 175.8(8)
N(3) C(19) C(40) N(9) 37.9(8)
N(3) C(19) C(40) C(14) 159.9(6)
N(3) C(19) C(40) C(21) -76.7(7)
C(20) C(19) C(40) N(9) 160.8(6)
C(20) C(19) C(40) C(14) -77.2(8)
C(20) C(19) C(40) C(21) 46.3(8)
C(31) C(19) C(40) N(9) -77.1(7)
C(31) C(19) C(40) C(14) 44.9(7)
C(31) C(19) C(40) C(21) 168.3(5)
C(3) C(22) C(30) O(5) 177.1(8)
C(3) C(22) C(30) C(41) -5(1)
C(34) C(23) C(27) C(37) -1(1)
C(27) C(23) C(34) N(2) 179.7(6)
C(27) C(23) C(34) C(4) 0(1)
C(28) C(24) C(25) C(4) 0(1)
C(28) C(24) C(25) C(37) -178.4(6)
C(25) C(24) C(28) C(36) 1(1)
C(4) C(25) C(37) N(5) -177.3(6)
C(4) C(25) C(37) C(27) 2.7(9)
C(24) C(25) C(37) N(5) 1(1)
C(24) C(25) C(37) C(27) -178.2(6)
O(3) C(26) C(33) C(16) 179.7(8)
C(45) C(26) C(33) C(16) 0(1)
O(3) C(26) C(45) C(29) 179.2(7)
C(33) C(26) C(45) C(29) -1(1)
C(23) C(27) C(37) N(5) -179.5(7)
C(23) C(27) C(37) C(25) 0(1)
C(24) C(28) C(36) C(44) -1(1)
C(1) C(29) C(45) C(26) 0(1)
O(5) C(30) C(41) C(18) 180.0(7)
C(22) C(30) C(41) C(18) 3(1)
C(28) C(36) C(44) C(4) 0(1)
